data_7206847
loop_
_publ_author_name
'Artigau, Marine'
'Bonnet, Antoine'
'Ladeira, Sonia'
'Hoffmann, Pascal'
'Vigroux, Alain'

_publ_section_title
;
 A free-base dipyrrin capable of forming extended architectures comparable
 to those of its metal(ii) complex counterparts
;
_journal_issue 23
_journal_name_full CrystEngComm
_journal_page_first 7149
_journal_paper_doi 10.1039/c1ce05913k
_journal_volume 13
_journal_year 2011
_chemical_compound_source 'synthesis as described'
_chemical_formula_moiety 'C34 H26 N4 O4 Zn'
_chemical_formula_sum 'C34 H26 N4 O4 Zn'
_chemical_formula_weight 619.98
_chemical_name_systematic
;
?
;
_space_group_IT_number 13
_symmetry_cell_setting monoclinic
_symmetry_Int_Tables_number 13
_symmetry_space_group_name_Hall '-P 2yc'
_symmetry_space_group_name_H-M 'P 1 2/c 1'
_atom_sites_solution_hydrogens geom
_atom_sites_solution_primary direct
_atom_sites_solution_secondary difmap
_cell_angle_alpha 90
_cell_angle_beta 90.073(4)
_cell_angle_gamma 90
_cell_formula_units_Z 4
_cell_length_a 11.5320(13)
_cell_length_b 11.0426(10)
_cell_length_c 22.891(3)
_cell_measurement_reflns_used 2125
_cell_measurement_temperature 193(2)
_cell_measurement_theta_max 23.63
_cell_measurement_theta_min 2.51
_cell_measurement_wavelength 0.71073
_cell_volume 2915.0(6)
_computing_cell_refinement 'Bruker SAINT'
_computing_data_collection 'Bruker APEX2'
_computing_data_reduction 'Bruker SAINT'
_computing_molecular_graphics 'Ortep-3 for Windows (Farrugia, 1997)'
_computing_publication_material 'WinGX publication routines (Farrugia, 1999)'
_computing_structure_refinement 'SHELXL-97 (Sheldrick, 1997)'
_computing_structure_solution 'SHELXS-97 (Sheldrick, 1990)'
_diffrn_ambient_temperature 193(2)
_diffrn_measured_fraction_theta_full 0.99
_diffrn_measured_fraction_theta_max 0.99
_diffrn_measurement_device_type 'Bruker Kappa APEX II Quazar'
_diffrn_measurement_method 'phi and omega scans'
_diffrn_radiation_monochromator 'multilayer optics'
_diffrn_radiation_probe x-ray
_diffrn_radiation_source 'microfocus sealed tube'
_diffrn_radiation_type MoK\a
_diffrn_radiation_wavelength 0.71073
_diffrn_reflns_av_R_equivalents 0.0739
_diffrn_reflns_av_unetI/netI 0.0937
_diffrn_reflns_limit_h_max 14
_diffrn_reflns_limit_h_min -14
_diffrn_reflns_limit_k_max 9
_diffrn_reflns_limit_k_min -13
_diffrn_reflns_limit_l_max 28
_diffrn_reflns_limit_l_min -25
_diffrn_reflns_number 19463
_diffrn_reflns_theta_full 26.37
_diffrn_reflns_theta_max 26.37
_diffrn_reflns_theta_min 5.11
_diffrn_standards_decay_% 0
_diffrn_standards_interval_count 0
_diffrn_standards_interval_time 0
_diffrn_standards_number 0
_exptl_absorpt_coefficient_mu 0.889
_exptl_absorpt_correction_T_max 0.9653
_exptl_absorpt_correction_T_min 0.950
_exptl_absorpt_correction_type multi-scan
_exptl_absorpt_process_details 'SADABS (Bruker-AXS)'
_exptl_crystal_colour orange
_exptl_crystal_density_diffrn 1.413
_exptl_crystal_density_method 'not measured'
_exptl_crystal_description needle
_exptl_crystal_F_000 1280
_exptl_crystal_size_max 0.5
_exptl_crystal_size_mid 0.04
_exptl_crystal_size_min 0.04
_refine_diff_density_max 0.348
_refine_diff_density_min -0.327
_refine_diff_density_rms 0.073
_refine_ls_extinction_method none
_refine_ls_goodness_of_fit_ref 1.006
_refine_ls_hydrogen_treatment constr
_refine_ls_matrix_type full
_refine_ls_number_parameters 391
_refine_ls_number_reflns 5902
_refine_ls_number_restraints 0
_refine_ls_restrained_S_all 1.006
_refine_ls_R_factor_all 0.1044
_refine_ls_R_factor_gt 0.0486
_refine_ls_shift/su_max 0.005
_refine_ls_shift/su_mean 0
_refine_ls_structure_factor_coef Fsqd
_refine_ls_weighting_details 'calc w=1/[\s^2^(Fo^2^)+(0.0453P)^2^+0.0000P] where P=(Fo^2^+2Fc^2^)/3'
_refine_ls_weighting_scheme calc
_refine_ls_wR_factor_gt 0.0962
_refine_ls_wR_factor_ref 0.1161
_reflns_number_gt 3518
_reflns_number_total 5902
_reflns_threshold_expression >2sigma(I)
_cod_data_source_file c1ce05913k.txt
_cod_data_source_block Zn[L]2
_cod_original_sg_symbol_H-M 'P 2/c'
_cod_database_code 7206847

loop_
_symmetry_equiv_pos_as_xyz
'x, y, z'
'-x, y, -z+1/2'
'-x, -y, -z'
'x, -y, z-1/2'

loop_
_atom_site_label
_atom_site_type_symbol
_atom_site_fract_x
_atom_site_fract_y
_atom_site_fract_z
_atom_site_U_iso_or_equiv
_atom_site_adp_type
_atom_site_occupancy
_atom_site_symmetry_multiplicity
_atom_site_calc_flag
_atom_site_refinement_flags
Zn2 Zn 0.5 0.44611(5) 0.25 0.02613(17) Uani 1 2 d S
Zn1 Zn 0.5 0.95867(5) 0.25 0.02758(18) Uani 1 2 d S
N4 N 0.6463(2) 0.5370(2) 0.24014(13) 0.0259(7) Uani 1 1 d .
N1 N 0.6446(2) 1.0468(2) 0.23127(12) 0.0253(7) Uani 1 1 d .
C26 C 0.7435(3) 0.4566(3) 0.32921(15) 0.0233(8) Uani 1 1 d .
C28 C 0.3386(3) 0.3012(3) 0.10094(15) 0.0295(8) Uani 1 1 d .
H28 H 0.2772 0.2963 0.0733 0.035 Uiso 1 1 calc R
C29 C 0.4406(3) 0.2357(3) 0.10019(17) 0.0339(9) Uani 1 1 d .
H29 H 0.4624 0.1763 0.0722 0.041 Uiso 1 1 calc R
O1 O 0.8961(2) 1.1076(2) -0.11702(11) 0.0447(8) Uani 1 1 d .
C16 C 0.4373(4) 0.7505(4) 0.10086(18) 0.0479(12) Uani 1 1 d .
H16 H 0.3939 0.693 0.079 0.057 Uiso 1 1 calc R
C22 C 0.9281(3) 0.3722(3) 0.37071(17) 0.0322(9) Uani 1 1 d .
H22 H 0.9089 0.2958 0.3543 0.039 Uiso 1 1 calc R
C9 C 0.6626(3) 0.9702(3) 0.13015(15) 0.0242(8) Uani 1 1 d .
C23 C 0.8514(3) 0.4675(3) 0.36486(15) 0.0232(8) Uani 1 1 d .
N2 N 0.4951(2) 0.8685(2) 0.17616(13) 0.0286(7) Uani 1 1 d .
O2 O 0.9552(2) 0.9156(2) -0.11013(12) 0.0439(8) Uani 1 1 d .
C19 C 1.1735(3) 0.5203(3) 0.45456(16) 0.0269(8) Uani 1 1 d .
N3 N 0.4488(2) 0.3577(2) 0.17972(12) 0.0253(7) Uani 1 1 d .
O4 O 1.1974(2) 0.6136(2) 0.47856(12) 0.0410(7) Uani 1 1 d .
C31 C 0.7409(3) 0.5276(3) 0.27796(15) 0.0235(8) Uani 1 1 d .
C8 C 0.8508(3) 0.8939(3) 0.00001(15) 0.0261(8) Uani 1 1 d .
H8 H 0.8927 0.8263 -0.0145 0.031 Uiso 1 1 calc R
C10 C 0.7003(3) 1.0414(3) 0.17743(15) 0.0255(8) Uani 1 1 d .
C32 C 0.8327(3) 0.5986(3) 0.25484(16) 0.0309(9) Uani 1 1 d .
H32 H 0.9078 0.6079 0.2713 0.037 Uiso 1 1 calc R
C25 C 0.9810(3) 0.5915(3) 0.42177(15) 0.0266(8) Uani 1 1 d .
H25 H 0.9978 0.6666 0.4402 0.032 Uiso 1 1 calc R
C20 C 1.0598(3) 0.4965(3) 0.42544(15) 0.0251(8) Uani 1 1 d .
O3 O 1.2480(2) 0.4274(2) 0.45007(12) 0.0400(7) Uani 1 1 d .
C27 C 0.3431(3) 0.3778(3) 0.15099(15) 0.0236(8) Uani 1 1 d .
C2 C 0.9059(3) 1.0009(3) -0.08957(16) 0.0311(9) Uani 1 1 d .
C7 C 0.7921(3) 0.8847(3) 0.05279(15) 0.0288(9) Uani 1 1 d .
H7 H 0.794 0.8108 0.074 0.035 Uiso 1 1 calc R
C6 C 0.7309(3) 0.9822(3) 0.07476(15) 0.0269(9) Uani 1 1 d .
C11 C 0.7998(3) 1.1179(3) 0.17965(18) 0.0376(10) Uani 1 1 d .
H11 H 0.8539 1.1309 0.149 0.045 Uiso 1 1 calc R
C3 C 0.8486(3) 1.0002(3) -0.03132(15) 0.0266(8) Uani 1 1 d .
C15 C 0.5309(3) 0.8146(3) 0.08190(17) 0.0406(10) Uani 1 1 d .
H15 H 0.5647 0.8102 0.0442 0.049 Uiso 1 1 calc R
C4 C 0.7912(3) 1.1000(3) -0.00834(17) 0.0413(11) Uani 1 1 d .
H4 H 0.7915 1.1746 -0.029 0.05 Uiso 1 1 calc R
C17 C 0.4176(3) 0.7858(3) 0.15867(17) 0.0372(10) Uani 1 1 d .
H17 H 0.3569 0.755 0.1825 0.045 Uiso 1 1 calc R
C24 C 0.8786(3) 0.5770(3) 0.39151(15) 0.0241(8) Uani 1 1 d .
H24 H 0.8259 0.6428 0.3888 0.029 Uiso 1 1 calc R
C30 C 0.5058(3) 0.2736(3) 0.14876(16) 0.0297(9) Uani 1 1 d .
H30 H 0.5806 0.2436 0.1584 0.036 Uiso 1 1 calc R
C14 C 0.5687(3) 0.8892(3) 0.12868(15) 0.0261(8) Uani 1 1 d .
C21 C 1.0317(3) 0.3859(3) 0.39982(16) 0.0333(9) Uani 1 1 d .
H21 H 1.0841 0.3197 0.4025 0.04 Uiso 1 1 calc R
C34 C 0.6786(3) 0.6108(3) 0.19715(16) 0.0360(9) Uani 1 1 d .
H34 H 0.6302 0.6335 0.1654 0.043 Uiso 1 1 calc R
C5 C 0.7334(3) 1.0910(3) 0.04468(17) 0.0412(11) Uani 1 1 d .
H5 H 0.6953 1.1599 0.0604 0.049 Uiso 1 1 calc R
C18 C 1.3627(3) 0.4527(4) 0.4730(2) 0.0499(12) Uani 1 1 d .
H18A H 1.4011 0.5128 0.4481 0.075 Uiso 1 1 calc R
H18B H 1.4084 0.378 0.4735 0.075 Uiso 1 1 calc R
H18C H 1.356 0.4846 0.5128 0.075 Uiso 1 1 calc R
C13 C 0.7064(3) 1.1225(3) 0.26461(18) 0.0364(10) Uani 1 1 d .
H13 H 0.6879 1.1425 0.3039 0.044 Uiso 1 1 calc R
C12 C 0.8029(3) 1.1689(3) 0.23377(19) 0.0432(11) Uani 1 1 d .
H12 H 0.8589 1.2247 0.248 0.052 Uiso 1 1 calc R
C1 C 0.9460(4) 1.1111(4) -0.17509(18) 0.0565(14) Uani 1 1 d .
H1A H 1.0288 1.0915 -0.1728 0.085 Uiso 1 1 calc R
H1B H 0.9364 1.1924 -0.1916 0.085 Uiso 1 1 calc R
H1C H 0.9067 1.0519 -0.2001 0.085 Uiso 1 1 calc R
C33 C 0.7929(4) 0.6509(4) 0.20469(19) 0.0454(11) Uani 1 1 d .
H33 H 0.8345 0.7041 0.1798 0.055 Uiso 1 1 calc R

loop_
_atom_site_aniso_label
_atom_site_aniso_U_11
_atom_site_aniso_U_22
_atom_site_aniso_U_33
_atom_site_aniso_U_23
_atom_site_aniso_U_13
_atom_site_aniso_U_12
Zn2 0.0217(3) 0.0309(3) 0.0259(4) 0 -0.0042(3) 0
Zn1 0.0289(4) 0.0320(3) 0.0219(4) 0 0.0103(3) 0
N4 0.0245(16) 0.0296(15) 0.0236(18) 0.0039(14) -0.0039(13) 0.0006(13)
N1 0.0260(16) 0.0266(15) 0.0235(18) -0.0033(13) 0.0069(13) 0.0007(13)
C26 0.0222(18) 0.0207(17) 0.027(2) -0.0084(16) -0.0059(15) 0.0041(15)
C28 0.038(2) 0.0274(19) 0.024(2) 0.0000(17) -0.0063(17) -0.0027(17)
C29 0.041(3) 0.031(2) 0.029(2) -0.0035(17) -0.0025(19) 0.0089(17)
O1 0.069(2) 0.0321(14) 0.0335(17) 0.0092(12) 0.0255(15) 0.0117(13)
C16 0.043(3) 0.064(3) 0.037(3) -0.017(2) 0.001(2) -0.017(2)
C22 0.033(2) 0.0223(18) 0.042(3) -0.0083(17) -0.0131(19) 0.0001(15)
C9 0.028(2) 0.0204(17) 0.024(2) 0.0059(15) 0.0107(16) 0.0090(14)
C23 0.0219(18) 0.0240(17) 0.024(2) -0.0011(15) -0.0022(15) -0.0012(14)
N2 0.0280(18) 0.0299(16) 0.0280(19) 0.0009(13) 0.0095(14) 0.0013(13)
O2 0.063(2) 0.0279(14) 0.0409(18) -0.0010(12) 0.0294(15) 0.0047(13)
C19 0.033(2) 0.0234(19) 0.024(2) 0.0035(16) -0.0053(17) -0.0005(16)
N3 0.0261(17) 0.0285(16) 0.0212(18) 0.0001(13) -0.0017(14) 0.0039(13)
O4 0.0424(17) 0.0244(14) 0.056(2) -0.0035(13) -0.0240(14) -0.0014(11)
C31 0.0194(18) 0.0270(18) 0.024(2) -0.0036(16) 0.0005(15) 0.0024(14)
C8 0.032(2) 0.0206(18) 0.026(2) -0.0022(16) 0.0068(17) 0.0053(15)
C10 0.0281(19) 0.0227(17) 0.026(2) 0.0015(16) 0.0103(16) 0.0060(15)
C32 0.022(2) 0.039(2) 0.032(2) -0.0017(18) 0.0012(17) -0.0089(16)
C25 0.030(2) 0.0219(18) 0.028(2) -0.0049(16) -0.0029(17) -0.0002(15)
C20 0.026(2) 0.0263(18) 0.023(2) -0.0010(16) -0.0056(16) -0.0029(15)
O3 0.0296(15) 0.0366(15) 0.0538(19) -0.0116(13) -0.0133(13) 0.0054(12)
C27 0.0227(19) 0.0230(18) 0.025(2) 0.0051(16) -0.0054(16) -0.0004(14)
C2 0.037(2) 0.0267(19) 0.029(2) 0.0024(18) 0.0089(19) -0.0015(17)
C7 0.038(2) 0.0219(18) 0.027(2) 0.0060(16) 0.0081(18) 0.0030(15)
C6 0.030(2) 0.0258(19) 0.025(2) 0.0046(16) 0.0090(17) 0.0021(15)
C11 0.036(2) 0.029(2) 0.048(3) -0.0023(19) 0.019(2) -0.0064(17)
C3 0.033(2) 0.0234(17) 0.024(2) 0.0000(16) 0.0105(17) 0.0029(15)
C15 0.037(2) 0.062(3) 0.023(2) -0.006(2) 0.0054(18) -0.003(2)
C4 0.059(3) 0.028(2) 0.037(3) 0.0129(18) 0.023(2) 0.0125(19)
C17 0.033(2) 0.044(2) 0.034(3) -0.004(2) 0.0062(19) -0.0061(18)
C24 0.0222(19) 0.0224(17) 0.028(2) -0.0030(15) -0.0044(16) 0.0015(14)
C30 0.026(2) 0.034(2) 0.029(2) 0.0012(17) 0.0001(17) 0.0067(16)
C14 0.029(2) 0.0318(19) 0.017(2) 0.0000(16) 0.0027(16) 0.0033(16)
C21 0.030(2) 0.0256(19) 0.044(3) -0.0079(18) -0.0119(19) 0.0073(16)
C34 0.040(2) 0.044(2) 0.025(2) 0.0063(19) -0.0044(19) -0.0018(19)
C5 0.053(3) 0.031(2) 0.040(3) 0.0066(19) 0.024(2) 0.0148(18)
C18 0.032(2) 0.055(3) 0.063(3) -0.007(2) -0.019(2) 0.007(2)
C13 0.036(2) 0.037(2) 0.036(3) -0.0089(19) 0.0100(19) -0.0007(17)
C12 0.037(2) 0.042(2) 0.050(3) -0.017(2) 0.011(2) -0.0128(18)
C1 0.087(4) 0.049(2) 0.034(3) 0.014(2) 0.033(3) 0.010(2)
C33 0.047(3) 0.052(2) 0.037(3) 0.012(2) 0.004(2) -0.017(2)

loop_
_atom_type_symbol
_atom_type_description
_atom_type_scat_dispersion_real
_atom_type_scat_dispersion_imag
_atom_type_scat_source
C C 0.0033 0.0016 'International Tables Vol C Tables 4.2.6.8 and 6.1.1.4'
H H 0 0 'International Tables Vol C Tables 4.2.6.8 and 6.1.1.4'
N N 0.0061 0.0033 'International Tables Vol C Tables 4.2.6.8 and 6.1.1.4'
O O 0.0106 0.006 'International Tables Vol C Tables 4.2.6.8 and 6.1.1.4'
Zn Zn 0.2839 1.4301 'International Tables Vol C Tables 4.2.6.8 and 6.1.1.4'

loop_
_geom_angle_atom_site_label_1
_geom_angle_atom_site_label_2
_geom_angle_atom_site_label_3
_geom_angle
_geom_angle_site_symmetry_1
_geom_angle_site_symmetry_3
N3 Zn2 N3 120.63(15) . 2_655
N3 Zn2 N4 95.16(11) . 2_655
N3 Zn2 N4 114.41(11) 2_655 2_655
N3 Zn2 N4 114.41(11) . .
N3 Zn2 N4 95.16(11) 2_655 .
N4 Zn2 N4 118.94(15) 2_655 .
N2 Zn1 N2 119.02(16) 2_655 .
N2 Zn1 N1 114.39(12) 2_655 .
N2 Zn1 N1 94.96(11) . .
N2 Zn1 N1 94.96(11) 2_655 2_655
N2 Zn1 N1 114.39(12) . 2_655
N1 Zn1 N1 121.04(15) . 2_655
C34 N4 C31 106.6(3) . .
C34 N4 Zn2 129.4(3) . .
C31 N4 Zn2 123.9(2) . .
C13 N1 C10 106.6(3) . .
C13 N1 Zn1 129.3(2) . .
C10 N1 Zn1 124.1(2) . .
C27 C26 C31 126.9(3) 2_655 .
C27 C26 C23 117.9(3) 2_655 .
C31 C26 C23 115.2(3) . .
C29 C28 C27 106.9(3) . .
C29 C28 H28 126.5 . .
C27 C28 H28 126.5 . .
C28 C29 C30 106.8(3) . .
C28 C29 H29 126.6 . .
C30 C29 H29 126.6 . .
C2 O1 C1 114.8(3) . .
C15 C16 C17 106.6(4) . .
C15 C16 H16 126.7 . .
C17 C16 H16 126.7 . .
C21 C22 C23 121.3(3) . .
C21 C22 H22 119.4 . .
C23 C22 H22 119.4 . .
C14 C9 C10 127.8(3) . .
C14 C9 C6 116.2(3) . .
C10 C9 C6 116.0(3) . .
C22 C23 C24 118.4(3) . .
C22 C23 C26 121.7(3) . .
C24 C23 C26 119.9(3) . .
C17 N2 C14 106.5(3) . .
C17 N2 Zn1 128.5(2) . .
C14 N2 Zn1 124.7(2) . .
O4 C19 O3 123.0(3) . .
O4 C19 C20 123.9(3) . .
O3 C19 C20 113.1(3) . .
C30 N3 C27 106.7(3) . .
C30 N3 Zn2 128.9(3) . .
C27 N3 Zn2 124.3(2) . .
N4 C31 C26 124.9(3) . .
N4 C31 C32 108.1(3) . .
C26 C31 C32 127.0(3) . .
C3 C8 C7 120.5(3) . .
C3 C8 H8 119.8 . .
C7 C8 H8 119.8 . .
N1 C10 C9 124.2(3) . .
N1 C10 C11 108.4(3) . .
C9 C10 C11 127.4(3) . .
C33 C32 C31 107.3(3) . .
C33 C32 H32 126.4 . .
C31 C32 H32 126.4 . .
C24 C25 C20 120.2(3) . .
C24 C25 H25 119.9 . .
C20 C25 H25 119.9 . .
C25 C20 C21 119.0(3) . .
C25 C20 C19 117.9(3) . .
C21 C20 C19 123.1(3) . .
C19 O3 C18 114.1(3) . .
C26 C27 N3 124.5(3) 2_655 .
C26 C27 C28 127.1(3) 2_655 .
N3 C27 C28 108.3(3) . .
O2 C2 O1 123.2(3) . .
O2 C2 C3 124.0(3) . .
O1 C2 C3 112.7(3) . .
C6 C7 C8 120.6(3) . .
C6 C7 H7 119.7 . .
C8 C7 H7 119.7 . .
C7 C6 C5 119.0(3) . .
C7 C6 C9 120.5(3) . .
C5 C6 C9 120.5(3) . .
C12 C11 C10 107.4(3) . .
C12 C11 H11 126.3 . .
C10 C11 H11 126.3 . .
C8 C3 C4 119.2(3) . .
C8 C3 C2 117.6(3) . .
C4 C3 C2 123.2(3) . .
C16 C15 C14 107.7(3) . .
C16 C15 H15 126.1 . .
C14 C15 H15 126.1 . .
C5 C4 C3 120.2(3) . .
C5 C4 H4 119.9 . .
C3 C4 H4 119.9 . .
N2 C17 C16 111.3(3) . .
N2 C17 H17 124.3 . .
C16 C17 H17 124.3 . .
C25 C24 C23 121.0(3) . .
C25 C24 H24 119.5 . .
C23 C24 H24 119.5 . .
N3 C30 C29 111.3(3) . .
N3 C30 H30 124.4 . .
C29 C30 H30 124.4 . .
N2 C14 C9 123.6(3) . .
N2 C14 C15 107.8(3) . .
C9 C14 C15 128.6(3) . .
C22 C21 C20 120.1(3) . .
C22 C21 H21 119.9 . .
C20 C21 H21 119.9 . .
N4 C34 C33 111.5(3) . .
N4 C34 H34 124.3 . .
C33 C34 H34 124.3 . .
C6 C5 C4 120.4(3) . .
C6 C5 H5 119.8 . .
C4 C5 H5 119.8 . .
O3 C18 H18A 109.5 . .
O3 C18 H18B 109.5 . .
H18A C18 H18B 109.5 . .
O3 C18 H18C 109.5 . .
H18A C18 H18C 109.5 . .
H18B C18 H18C 109.5 . .
N1 C13 C12 111.2(3) . .
N1 C13 H13 124.4 . .
C12 C13 H13 124.4 . .
C11 C12 C13 106.5(3) . .
C11 C12 H12 126.8 . .
C13 C12 H12 126.8 . .
O1 C1 H1A 109.5 . .
O1 C1 H1B 109.5 . .
H1A C1 H1B 109.5 . .
O1 C1 H1C 109.5 . .
H1A C1 H1C 109.5 . .
H1B C1 H1C 109.5 . .
C32 C33 C34 106.6(3) . .
C32 C33 H33 126.7 . .
C34 C33 H33 126.7 . .

loop_
_geom_bond_atom_site_label_1
_geom_bond_atom_site_label_2
_geom_bond_distance
_geom_bond_site_symmetry_2
Zn2 N3 1.972(3) .
Zn2 N3 1.972(3) 2_655
Zn2 N4 1.976(3) 2_655
Zn2 N4 1.976(3) .
Zn1 N2 1.962(3) 2_655
Zn1 N2 1.962(3) .
Zn1 N1 1.978(3) .
Zn1 N1 1.978(3) 2_655
N4 C34 1.331(4) .
N4 C31 1.396(4) .
N1 C13 1.337(4) .
N1 C10 1.392(4) .
C26 C27 1.401(4) 2_655
C26 C31 1.411(5) .
C26 C23 1.492(4) .
C28 C29 1.381(5) .
C28 C27 1.425(5) .
C28 H28 0.95 .
C29 C30 1.405(5) .
C29 H29 0.95 .
O1 C2 1.341(4) .
O1 C1 1.450(4) .
C16 C15 1.362(5) .
C16 C17 1.399(5) .
C16 H16 0.95 .
C22 C21 1.375(5) .
C22 C23 1.381(4) .
C22 H22 0.95 .
C9 C14 1.405(5) .
C9 C10 1.406(5) .
C9 C6 1.500(4) .
C23 C24 1.390(4) .
N2 C17 1.339(4) .
N2 C14 1.399(4) .
O2 C2 1.197(4) .
C19 O4 1.199(4) .
C19 O3 1.342(4) .
C19 C20 1.493(5) .
N3 C30 1.341(4) .
N3 C27 1.401(4) .
C31 C32 1.420(4) .
C8 C3 1.375(4) .
C8 C7 1.389(4) .
C8 H8 0.95 .
C10 C11 1.425(5) .
C32 C33 1.364(5) .
C32 H32 0.95 .
C25 C24 1.377(5) .
C25 C20 1.391(4) .
C25 H25 0.95 .
C20 C21 1.394(4) .
O3 C18 1.449(4) .
C27 C26 1.401(4) 2_655
C2 C3 1.489(5) .
C7 C6 1.381(4) .
C7 H7 0.95 .
C6 C5 1.385(4) .
C11 C12 1.361(5) .
C11 H11 0.95 .
C3 C4 1.389(4) .
C15 C14 1.419(5) .
C15 H15 0.95 .
C4 C5 1.389(5) .
C4 H4 0.95 .
C17 H17 0.95 .
C24 H24 0.95 .
C30 H30 0.95 .
C21 H21 0.95 .
C34 C33 1.401(5) .
C34 H34 0.95 .
C5 H5 0.95 .
C18 H18A 0.98 .
C18 H18B 0.98 .
C18 H18C 0.98 .
C13 C12 1.415(5) .
C13 H13 0.95 .
C12 H12 0.95 .
C1 H1A 0.98 .
C1 H1B 0.98 .
C1 H1C 0.98 .
C33 H33 0.95 .
